data_4033328
loop_
_publ_author_name
'Sau, Prasenjit'
'Rakshit, Amitava'
'Modi, Anju'
'Behera, Ahalya'
'Patel, Bhisma K.'

_publ_section_title
;
 Three Sequential C-N Bond Formations: tert-Butyl Nitrite as a N1 Synthon
 in a Three Component Reaction Leading to Imidazo[1,2-a]quinolines and
 Imidazo[2,1-a]isoquinolines.
;
_journal_issue 2
_journal_name_full 'The Journal of organic chemistry'
_journal_page_first 1056
_journal_page_last 1064
_journal_paper_doi 10.1021/acs.joc.7b02815
_journal_volume 83
_journal_year 2018
_chemical_compound_source Synthesis
_chemical_formula_moiety 'C17 H11 Cl N2'
_chemical_formula_sum 'C17 H11 Cl N2'
_chemical_formula_weight 278.73
_chemical_name_systematic Unkown
_space_group_IT_number 29
_space_group_name_Hall 'P 2c -2ac'
_space_group_name_H-M_alt 'P c a 21'
_symmetry_cell_setting orthorhombic
_symmetry_Int_Tables_number 29
_symmetry_space_group_name_Hall 'P 2c -2ac'
_symmetry_space_group_name_H-M 'P c a 21'
_atom_sites_solution_hydrogens geom
_atom_sites_solution_primary direct
_atom_sites_solution_secondary difmap
_audit_creation_method SHELXL-97
_cell_angle_alpha 90.00
_cell_angle_beta 90.00
_cell_angle_gamma 90.00
_cell_formula_units_Z 4
_cell_length_a 12.3293(6)
_cell_length_b 3.9877(2)
_cell_length_c 26.5458(16)
_cell_measurement_reflns_used 3406
_cell_measurement_temperature 293(2)
_cell_measurement_theta_max 24.99
_cell_measurement_theta_min 3.30
_cell_volume 1305.14(12)
_computing_cell_refinement 'CrysAlisPro, Agilent Technologies'
_computing_data_collection 'CrysAlisPro, Agilent Technologies'
_computing_data_reduction 'CrysAlisPro, Agilent Technologies'
_computing_molecular_graphics 'Bruker SHELXTL'
_computing_publication_material 'Bruker SHELXTL'
_computing_structure_refinement 'SHELXL-97 (Sheldrick, 1997)'
_computing_structure_solution 'SHELXS-97 (Sheldrick, 1990)'
_diffrn_ambient_temperature 293(2)
_diffrn_measured_fraction_theta_full 0.998
_diffrn_measured_fraction_theta_max 0.998
_diffrn_measurement_device_type 'SuperNova, Single source at offset), Eos'
_diffrn_measurement_method 'phi and omega scans'
_diffrn_radiation_monochromator graphite
_diffrn_radiation_probe x-ray
_diffrn_radiation_type MoK\a
_diffrn_radiation_wavelength 0.71073
_diffrn_reflns_av_R_equivalents 0.0174
_diffrn_reflns_av_sigmaI/netI 0.0301
_diffrn_reflns_limit_h_max 14
_diffrn_reflns_limit_h_min -7
_diffrn_reflns_limit_k_max 4
_diffrn_reflns_limit_k_min -2
_diffrn_reflns_limit_l_max 31
_diffrn_reflns_limit_l_min -14
_diffrn_reflns_number 2756
_diffrn_reflns_theta_full 24.99
_diffrn_reflns_theta_max 24.99
_diffrn_reflns_theta_min 3.30
_diffrn_source 'fine-focus sealed tube'
_exptl_absorpt_coefficient_mu 0.282
_exptl_absorpt_correction_T_max 0.972
_exptl_absorpt_correction_T_min 0.960
_exptl_absorpt_correction_type multi-scan
_exptl_absorpt_process_details SADABS
_exptl_crystal_colour White
_exptl_crystal_density_diffrn 1.419
_exptl_crystal_density_method 'not measured'
_exptl_crystal_description Needle
_exptl_crystal_F_000 576
_exptl_crystal_recrystallization_method 'Ethylacetate and methanol solvent mixture'
_exptl_crystal_size_max 0.21
_exptl_crystal_size_mid 0.12
_exptl_crystal_size_min 0.10
_refine_diff_density_max 0.137
_refine_diff_density_min -0.163
_refine_diff_density_rms 0.038
_refine_ls_abs_structure_details 'Flack H D (1983), Acta Cryst. A39, 876-881'
_refine_ls_abs_structure_Flack 0.03(9)
_refine_ls_extinction_method none
_refine_ls_goodness_of_fit_ref 1.093
_refine_ls_hydrogen_treatment mixed
_refine_ls_matrix_type full
_refine_ls_number_parameters 181
_refine_ls_number_reflns 1644
_refine_ls_number_restraints 1
_refine_ls_restrained_S_all 1.093
_refine_ls_R_factor_all 0.0444
_refine_ls_R_factor_gt 0.0344
_refine_ls_shift/su_max 0.000
_refine_ls_shift/su_mean 0.000
_refine_ls_structure_factor_coef Fsqd
_refine_ls_weighting_details 'calc w=1/[\s^2^(Fo^2^)+(0.0372P)^2^+0.0000P] where P=(Fo^2^+2Fc^2^)/3'
_refine_ls_weighting_scheme calc
_refine_ls_wR_factor_gt 0.0725
_refine_ls_wR_factor_ref 0.0821
_reflns_number_gt 1412
_reflns_number_total 1644
_reflns_threshold_expression >2sigma(I)
_cod_data_source_file jo7b02815_si_002.cif
_cod_data_source_block exp_4037
_cod_depositor_comments 'Adding full bibliography for 4033328.cif.'
_cod_database_code 4033328

loop_
_symmetry_equiv_pos_as_xyz
'x, y, z'
'-x, -y, z+1/2'
'-x+1/2, y, z+1/2'
'x+1/2, -y, z'

loop_
_atom_site_label
_atom_site_type_symbol
_atom_site_fract_x
_atom_site_fract_y
_atom_site_fract_z
_atom_site_U_iso_or_equiv
_atom_site_adp_type
_atom_site_occupancy
_atom_site_symmetry_multiplicity
_atom_site_calc_flag
_atom_site_refinement_flags
Cl1 Cl 0.21057(9) 0.7845(3) 0.92698(4) 0.0863(4) Uani 1 1 d .
C5 C 0.6087(2) 0.6976(7) 0.58057(13) 0.0477(8) Uani 1 1 d .
C9 C 0.5193(2) 0.7585(6) 0.66219(12) 0.0418(7) Uani 1 1 d .
N2 N 0.44525(18) 0.8341(6) 0.69622(9) 0.0429(6) Uani 1 1 d .
C4 C 0.6092(3) 0.7561(8) 0.52871(14) 0.0559(9) Uani 1 1 d .
H4 H 0.6673 0.6811 0.5094 0.067 Uiso 1 1 calc R
N1 N 0.60693(17) 0.5956(6) 0.68429(10) 0.0476(7) Uani 1 1 d .
C7 C 0.6952(2) 0.5260(8) 0.60634(15) 0.0567(9) Uani 1 1 d .
H7 H 0.7533 0.4444 0.5877 0.068 Uiso 1 1 calc R
C12 C 0.4222(2) 0.7487(7) 0.78793(12) 0.0448(7) Uani 1 1 d .
C3 C 0.5254(3) 0.9223(9) 0.50588(14) 0.0615(9) Uani 1 1 d .
H3 H 0.5266 0.9568 0.4712 0.074 Uiso 1 1 calc R
C13 C 0.4567(2) 0.6106(8) 0.83330(13) 0.0551(8) Uani 1 1 d .
H13 H 0.5241 0.5061 0.8347 0.066 Uiso 1 1 calc R
C1 C 0.4359(2) 0.9893(8) 0.58536(11) 0.0474(8) Uani 1 1 d .
H1 H 0.3778 1.0682 0.6043 0.057 Uiso 1 1 calc R
C10 C 0.5857(2) 0.5744(7) 0.73459(13) 0.0507(8) Uani 1 1 d .
H10 H 0.6300 0.4817 0.7593 0.061 Uiso 1 1 calc R
C6 C 0.5204(2) 0.8194(7) 0.60900(12) 0.0421(7) Uani 1 1 d .
C11 C 0.4857(2) 0.7177(7) 0.74132(12) 0.0442(7) Uani 1 1 d .
C16 C 0.2570(3) 0.9215(8) 0.83013(12) 0.0539(8) Uani 1 1 d .
H16 H 0.1899 1.0276 0.8292 0.065 Uiso 1 1 calc R
C15 C 0.2932(3) 0.7760(8) 0.87382(14) 0.0558(8) Uani 1 1 d .
C14 C 0.3936(3) 0.6244(8) 0.87639(13) 0.0596(9) Uani 1 1 d .
H14 H 0.4185 0.5331 0.9065 0.072 Uiso 1 1 calc R
C2 C 0.4380(2) 1.0406(9) 0.53436(13) 0.0553(8) Uani 1 1 d .
H2 H 0.3814 1.1540 0.5187 0.066 Uiso 1 1 calc R
C8 C 0.6946(2) 0.4804(8) 0.65598(15) 0.0559(9) Uani 1 1 d .
H8 H 0.7523 0.3725 0.6717 0.067 Uiso 1 1 calc R
C17 C 0.3213(2) 0.9091(7) 0.78746(12) 0.0497(8) Uani 1 1 d .
H17 H 0.2970 1.0093 0.7579 0.060 Uiso 1 1 calc R

loop_
_atom_site_aniso_label
_atom_site_aniso_U_11
_atom_site_aniso_U_22
_atom_site_aniso_U_33
_atom_site_aniso_U_23
_atom_site_aniso_U_13
_atom_site_aniso_U_12
Cl1 0.0993(7) 0.1000(8) 0.0597(5) -0.0024(6) 0.0124(5) 0.0055(6)
C5 0.0349(15) 0.0364(16) 0.072(2) -0.0094(16) 0.0035(14) -0.0071(14)
C9 0.0243(13) 0.0371(15) 0.064(2) -0.0017(15) -0.0065(14) -0.0025(13)
N2 0.0350(12) 0.0424(12) 0.0514(15) -0.0019(13) -0.0055(11) 0.0002(11)
C4 0.0483(19) 0.053(2) 0.066(2) -0.0130(18) 0.0154(17) -0.0107(16)
N1 0.0318(12) 0.0430(15) 0.0681(18) -0.0005(14) -0.0069(12) 0.0008(12)
C7 0.0361(17) 0.0480(19) 0.086(3) -0.011(2) 0.0042(16) -0.0007(16)
C12 0.0442(16) 0.0376(16) 0.0526(18) -0.0038(15) -0.0147(14) -0.0050(13)
C3 0.063(2) 0.061(2) 0.060(2) 0.0007(19) 0.0055(18) -0.0102(19)
C13 0.0511(18) 0.0503(19) 0.064(2) 0.0029(18) -0.0152(18) -0.0008(16)
C1 0.0378(15) 0.0471(18) 0.057(2) -0.0015(16) 0.0024(14) -0.0020(15)
C10 0.0409(16) 0.0487(18) 0.063(2) 0.0020(19) -0.0151(15) 0.0020(15)
C6 0.0317(14) 0.0360(15) 0.0585(19) -0.0043(15) -0.0005(14) -0.0085(14)
C11 0.0384(15) 0.0371(16) 0.0571(19) -0.0038(14) -0.0111(15) -0.0038(14)
C16 0.0561(17) 0.0504(19) 0.055(2) -0.0075(16) -0.0031(17) -0.0001(17)
C15 0.065(2) 0.052(2) 0.0503(19) -0.0082(17) -0.0005(17) -0.0056(17)
C14 0.071(2) 0.056(2) 0.052(2) 0.0012(18) -0.0151(18) -0.0068(19)
C2 0.0488(17) 0.054(2) 0.063(2) -0.0010(18) -0.0024(15) -0.0037(17)
C8 0.0284(15) 0.0481(18) 0.091(3) -0.004(2) -0.0051(17) 0.0041(14)
C17 0.0504(17) 0.0483(18) 0.0503(18) -0.0008(16) -0.0101(15) 0.0017(15)

loop_
_atom_type_symbol
_atom_type_description
_atom_type_scat_dispersion_real
_atom_type_scat_dispersion_imag
_atom_type_scat_source
C C 0.0033 0.0016 'International Tables Vol C Tables 4.2.6.8 and 6.1.1.4'
H H 0.0000 0.0000 'International Tables Vol C Tables 4.2.6.8 and 6.1.1.4'
Cl Cl 0.1484 0.1585 'International Tables Vol C Tables 4.2.6.8 and 6.1.1.4'
N N 0.0061 0.0033 'International Tables Vol C Tables 4.2.6.8 and 6.1.1.4'

loop_
_geom_angle_atom_site_label_1
_geom_angle_atom_site_label_2
_geom_angle_atom_site_label_3
_geom_angle
C4 C5 C6 118.3(3)
C4 C5 C7 123.0(3)
C6 C5 C7 118.7(3)
N2 C9 N1 110.8(3)
N2 C9 C6 130.0(3)
N1 C9 C6 119.2(3)
C9 N2 C11 105.5(2)
C3 C4 C5 120.9(3)
C10 N1 C9 107.0(2)
C10 N1 C8 131.0(3)
C9 N1 C8 121.9(3)
C8 C7 C5 122.2(3)
C13 C12 C17 117.4(3)
C13 C12 C11 122.2(3)
C17 C12 C11 120.3(3)
C4 C3 C2 120.4(4)
C14 C13 C12 121.9(3)
C2 C1 C6 120.3(3)
N1 C10 C11 105.9(3)
C1 C6 C5 120.2(3)
C1 C6 C9 121.3(3)
C5 C6 C9 118.5(3)
C10 C11 N2 110.7(3)
C10 C11 C12 128.6(3)
N2 C11 C12 120.7(2)
C15 C16 C17 119.4(3)
C16 C15 C14 121.3(3)
C16 C15 Cl1 119.2(3)
C14 C15 Cl1 119.6(3)
C15 C14 C13 118.7(3)
C1 C2 C3 119.9(3)
C7 C8 N1 119.5(3)
C16 C17 C12 121.3(3)

loop_
_geom_bond_atom_site_label_1
_geom_bond_atom_site_label_2
_geom_bond_distance
Cl1 C15 1.740(3)
C5 C4 1.396(4)
C5 C6 1.410(4)
C5 C7 1.440(4)
C9 N2 1.319(4)
C9 N1 1.390(3)
C9 C6 1.433(4)
N2 C11 1.378(4)
C4 C3 1.369(5)
N1 C10 1.363(4)
N1 C8 1.395(4)
C7 C8 1.330(5)
C12 C13 1.391(4)
C12 C17 1.399(4)
C12 C11 1.469(4)
C3 C2 1.398(4)
C13 C14 1.384(5)
C1 C2 1.369(4)
C1 C6 1.393(4)
C10 C11 1.370(4)
C16 C15 1.371(5)
C16 C17 1.384(4)
C15 C14 1.380(4)
